data_7109565
loop_
_publ_author_name
'Stephen G. Davies'
'Ai M. Fletcher'
'Paul M. Roberts'
'James E. Thomson'
'Charlotte M. Zammit'

_publ_section_title
;
 Asymmetric syntheses of enantiopure C(5)-substituted transpentacins via
 diastereoselective Ireland-Claisen rearrangements
;
_journal_name_full Chem.Commun.
_journal_page_first 7037
_journal_paper_doi 10.1039/c3cc43250e
_journal_volume 49
_journal_year 2013
_chemical_absolute_configuration ad
_chemical_formula_moiety 'C31 H35 N1 O2'
_chemical_formula_sum 'C31 H35 N O2'
_chemical_formula_weight 453.62
_space_group_IT_number 4
_symmetry_cell_setting monoclinic
_symmetry_space_group_name_Hall 'P 2yb'
_symmetry_space_group_name_H-M 'P 1 21 1'
_atom_sites_solution_hydrogens difmap
_atom_sites_solution_primary direct
_cell_angle_alpha 90
_cell_angle_beta 111.582(3)
_cell_angle_gamma 90
_cell_formula_units_Z 2
_cell_length_a 7.9925(2)
_cell_length_b 16.7779(4)
_cell_length_c 10.6442(3)
_cell_measurement_reflns_used 7162
_cell_measurement_temperature 150
_cell_measurement_theta_max 77
_cell_measurement_theta_min 4
_cell_volume 1327.29(7)
_computing_cell_refinement 'CrysAlis, (Oxford Diffraction, 2002)'
_computing_data_collection 'SuperNova, (Oxford Diffraction, 2010)'
_computing_data_reduction 'CrysAlis, (Oxford Diffraction, 2002)'
_computing_molecular_graphics 'CAMERON (Watkin et al., 1996)'
_computing_publication_material 'CRYSTALS (Betteridge et al., 2003)'
_computing_structure_refinement 'CRYSTALS (Betteridge et al., 2003)'
_computing_structure_solution 'SIR92 (Altomare et al., 1994)'
_diffrn_ambient_temperature 150
_diffrn_measured_fraction_theta_full 0.995
_diffrn_measured_fraction_theta_max 0.985
_diffrn_measurement_device Area
_diffrn_measurement_device_type 'Oxford Diffraction SuperNova'
_diffrn_measurement_method \w
_diffrn_radiation_monochromator graphite
_diffrn_radiation_type 'Cu K\a'
_diffrn_radiation_wavelength 1.54180
_diffrn_reflns_av_R_equivalents 0.022
_diffrn_reflns_limit_h_max 10
_diffrn_reflns_limit_h_min -9
_diffrn_reflns_limit_k_max 20
_diffrn_reflns_limit_k_min -15
_diffrn_reflns_limit_l_max 13
_diffrn_reflns_limit_l_min -13
_diffrn_reflns_number 13581
_diffrn_reflns_theta_full 74.704
_diffrn_reflns_theta_max 77.015
_diffrn_reflns_theta_min 4.467
_diffrn_standards_number 0
_exptl_absorpt_coefficient_mu 0.541
_exptl_absorpt_correction_T_max 0.97
_exptl_absorpt_correction_T_min 0.73
_exptl_absorpt_correction_type multi-scan
_exptl_absorpt_process_details 'CrysAlis, (Oxford Diffraction, 2002)'
_exptl_crystal_colour colourless
_exptl_crystal_density_diffrn 1.135
_exptl_crystal_density_method 'not measured'
_exptl_crystal_description plate
_exptl_crystal_F_000 488
_exptl_crystal_size_max 0.240
_exptl_crystal_size_mid 0.200
_exptl_crystal_size_min 0.050
_refine_diff_density_max 0.14
_refine_diff_density_min -0.16
_refine_ls_abs_structure_details 'Flack (1983), 1792 Friedel-pairs'
_refine_ls_abs_structure_Flack 0.2(2)
_refine_ls_extinction_method None
_refine_ls_goodness_of_fit_ref 0.9942
_refine_ls_hydrogen_treatment constr
_refine_ls_matrix_type full
_refine_ls_number_parameters 308
_refine_ls_number_reflns 4635
_refine_ls_number_restraints 1
_refine_ls_R_factor_all 0.0343
_refine_ls_R_factor_gt 0.0325
_refine_ls_shift/su_max 0.0003694
_refine_ls_shift/su_mean 0.0000394
_refine_ls_structure_factor_coef Fsqd
_refine_ls_weighting_details
;
 Method= Modified Sheldrick 
 w=1/[\s^2^(F^2^) + ( 0.05P)^2^ + 0.19P] 
 ,where P=(max(Fo^2^,0) + 2Fc^2^)/3 
;
_refine_ls_weighting_scheme calc
_refine_ls_wR_factor_all 0.0833
_refine_ls_wR_factor_gt 0.0816
_refine_ls_wR_factor_ref 0.0833
_reflns_limit_h_max 9
_reflns_limit_h_min -10
_reflns_limit_k_max 20
_reflns_limit_k_min -15
_reflns_limit_l_max 13
_reflns_limit_l_min 0
_reflns_number_gt 4412
_reflns_number_total 4653
_reflns_threshold_expression I>2.0\s(I)
_oxford_diffrn_Wilson_B_factor 3.05
_oxford_diffrn_Wilson_scale 0.01
_oxford_refine_ls_r_factor_ref 0.0343
_oxford_refine_ls_scale 8.7(2)
_oxford_reflns_number_all 4635
_oxford_reflns_threshold_expression_ref I>-3.0\s(I)
_cod_data_source_file c3cc43250e.txt
_cod_data_source_block 20
_cod_depositor_comments
;
The following automatic conversions were performed:

'_atom_sites_solution_primary' value 'Direct' changed to 'direct'
according to the built-in table from CIF Core dictionary named
'cif_core.dic' version 2.4.1 from 2010-06-29.

Automatic conversion script
Id: cif_fix_values 1891 2012-01-12 08:04:46Z andrius 
;
_cod_original_formula_sum 'C31 H35 N1 O2'
_cod_database_code 7109565

loop_
_symmetry_equiv_pos_as_xyz
x,y,z
-x,y+1/2,-z

loop_
_atom_site_label
_atom_site_type_symbol
_atom_site_fract_x
_atom_site_fract_y
_atom_site_fract_z
_atom_site_U_iso_or_equiv
_atom_site_occupancy
_atom_site_adp_type
_atom_site_refinement_flags_posn
O1 O 1.08511(14) 0.54264(8) 0.79391(10) 0.0369 1.0000 Uani .
C2 C 1.06543(19) 0.55960(10) 0.91064(14) 0.0319 1.0000 Uani .
O3 O 1.02078(19) 0.51099(9) 0.97492(13) 0.0499 1.0000 Uani .
C4 C 1.10901(17) 0.64577(9) 0.95244(12) 0.0262 1.0000 Uani .
C5 C 1.26884(18) 0.64594(10) 1.09059(12) 0.0273 1.0000 Uani .
C6 C 1.32091(17) 0.72821(10) 1.15226(13) 0.0290 1.0000 Uani .
C7 C 1.3533(2) 0.74023(11) 1.28895(15) 0.0357 1.0000 Uani .
C8 C 1.4121(2) 0.81351(12) 1.34938(17) 0.0458 1.0000 Uani .
C9 C 1.4400(3) 0.87567(12) 1.2754(2) 0.0536 1.0000 Uani .
C10 C 1.4069(3) 0.86497(13) 1.1396(2) 0.0562 1.0000 Uani .
C11 C 1.3478(2) 0.79171(11) 1.07823(16) 0.0417 1.0000 Uani .
C12 C 1.4292(2) 0.60710(11) 1.07292(14) 0.0358 1.0000 Uani .
C13 C 1.4744(3) 0.53163(13) 1.09629(17) 0.0511 1.0000 Uani .
C14 C 0.94036(17) 0.69073(10) 0.95452(12) 0.0281 1.0000 Uani .
N15 N 0.79632(15) 0.68301(9) 0.81813(11) 0.0295 1.0000 Uani .
C16 C 0.7275(2) 0.75975(11) 0.75191(15) 0.0373 1.0000 Uani .
C17 C 0.8778(2) 0.80467(11) 0.72816(15) 0.0378 1.0000 Uani .
C18 C 0.9443(2) 0.87665(12) 0.7914(2) 0.0503 1.0000 Uani .
C19 C 1.0773(3) 0.91662(13) 0.7661(3) 0.0627 1.0000 Uani .
C20 C 1.1483(3) 0.88627(15) 0.6773(3) 0.0736 1.0000 Uani .
C21 C 1.0893(4) 0.81257(19) 0.6152(3) 0.0827 1.0000 Uani .
C22 C 0.9534(3) 0.77245(15) 0.64052(19) 0.0609 1.0000 Uani .
C23 C 0.6251(3) 0.80942(15) 0.8215(2) 0.0614 1.0000 Uani .
C24 C 0.6528(2) 0.62718(12) 0.80941(14) 0.0378 1.0000 Uani .
C25 C 0.5487(2) 0.59824(10) 0.66705(14) 0.0324 1.0000 Uani .
C26 C 0.3640(2) 0.58671(11) 0.62444(16) 0.0413 1.0000 Uani .
C27 C 0.2702(2) 0.55170(13) 0.49955(18) 0.0505 1.0000 Uani .
C28 C 0.3589(3) 0.52994(12) 0.41613(16) 0.0491 1.0000 Uani .
C29 C 0.5416(2) 0.54371(11) 0.45572(16) 0.0441 1.0000 Uani .
C30 C 0.6364(2) 0.57742(11) 0.58056(15) 0.0367 1.0000 Uani .
C31 C 0.88940(18) 0.66712(11) 1.07236(13) 0.0340 1.0000 Uani .
C32 C 0.8858(2) 0.71788(14) 1.16699(16) 0.0459 1.0000 Uani .
C33 C 0.8447(2) 0.69512(18) 1.28898(17) 0.0686 1.0000 Uani .
C34 C 1.0570(3) 0.45983(12) 0.7528(2) 0.0528 1.0000 Uani .
H41 H 1.1531 0.6724 0.8860 0.0309 1.0000 Uiso R
H51 H 1.2248 0.6119 1.1516 0.0326 1.0000 Uiso R
H71 H 1.3355 0.6934 1.3419 0.0478 1.0000 Uiso R
H81 H 1.4367 0.8209 1.4469 0.0585 1.0000 Uiso R
H91 H 1.4806 0.9290 1.3205 0.0661 1.0000 Uiso R
H101 H 1.4275 0.9078 1.0839 0.0672 1.0000 Uiso R
H111 H 1.3239 0.7855 0.9826 0.0553 1.0000 Uiso R
H121 H 1.5013 0.6408 1.0382 0.0489 1.0000 Uiso R
H131 H 1.5798 0.5088 1.0824 0.0645 1.0000 Uiso R
H132 H 1.3984 0.4956 1.1245 0.0658 1.0000 Uiso R
H141 H 0.9776 0.7494 0.9698 0.0364 1.0000 Uiso R
H161 H 0.6357 0.7426 0.6582 0.0476 1.0000 Uiso R
H181 H 0.8945 0.8982 0.8583 0.0628 1.0000 Uiso R
H191 H 1.1215 0.9678 0.8106 0.0813 1.0000 Uiso R
H201 H 1.2422 0.9145 0.6584 0.0881 1.0000 Uiso R
H211 H 1.1399 0.7909 0.5527 0.1037 1.0000 Uiso R
H221 H 0.9071 0.7216 0.5982 0.0763 1.0000 Uiso R
H231 H 0.5725 0.8577 0.7684 0.0952 1.0000 Uiso R
H233 H 0.7097 0.8262 0.9120 0.0954 1.0000 Uiso R
H232 H 0.5278 0.7752 0.8328 0.0954 1.0000 Uiso R
H242 H 0.5664 0.6500 0.8487 0.0518 1.0000 Uiso R
H241 H 0.7086 0.5786 0.8665 0.0516 1.0000 Uiso R
H261 H 0.3036 0.6037 0.6846 0.0525 1.0000 Uiso R
H271 H 0.1436 0.5410 0.4730 0.0642 1.0000 Uiso R
H281 H 0.2891 0.5043 0.3274 0.0596 1.0000 Uiso R
H291 H 0.6071 0.5299 0.3941 0.0538 1.0000 Uiso R
H301 H 0.7651 0.5873 0.6095 0.0441 1.0000 Uiso R
H311 H 0.8592 0.6108 1.0760 0.0466 1.0000 Uiso R
H321 H 0.9171 0.7734 1.1555 0.0631 1.0000 Uiso R
H331 H 0.7488 0.7314 1.2947 0.1023 1.0000 Uiso R
H333 H 0.9561 0.7041 1.3730 0.1019 1.0000 Uiso R
H332 H 0.8032 0.6380 1.2822 0.1027 1.0000 Uiso R
H342 H 1.0645 0.4569 0.6610 0.0847 1.0000 Uiso R
H341 H 1.1567 0.4286 0.8203 0.0844 1.0000 Uiso R
H343 H 0.9360 0.4430 0.7520 0.0848 1.0000 Uiso R

loop_
_atom_site_aniso_label
_atom_site_aniso_U_11
_atom_site_aniso_U_22
_atom_site_aniso_U_33
_atom_site_aniso_U_23
_atom_site_aniso_U_13
_atom_site_aniso_U_12
O1 0.0440(5) 0.0351(6) 0.0352(5) -0.0085(5) 0.0187(4) -0.0018(5)
C2 0.0326(6) 0.0328(8) 0.0325(6) -0.0032(6) 0.0147(5) -0.0022(6)
O3 0.0738(8) 0.0341(7) 0.0541(7) -0.0046(5) 0.0378(6) -0.0158(6)
C4 0.0293(6) 0.0270(7) 0.0247(6) 0.0000(5) 0.0127(5) -0.0030(5)
C5 0.0305(6) 0.0279(8) 0.0254(6) 0.0025(5) 0.0123(5) 0.0012(6)
C6 0.0251(6) 0.0304(8) 0.0304(6) 0.0018(6) 0.0088(5) 0.0004(5)
C7 0.0401(7) 0.0342(9) 0.0313(7) -0.0001(6) 0.0114(6) 0.0032(7)
C8 0.0504(9) 0.0398(10) 0.0401(8) -0.0085(7) 0.0083(7) 0.0036(8)
C9 0.0553(10) 0.0331(10) 0.0581(11) -0.0064(9) 0.0040(8) -0.0047(8)
C10 0.0669(12) 0.0349(10) 0.0571(11) 0.0072(9) 0.0112(9) -0.0135(9)
C11 0.0473(9) 0.0388(10) 0.0364(7) 0.0055(7) 0.0124(7) -0.0084(8)
C12 0.0345(7) 0.0428(9) 0.0298(6) -0.0038(6) 0.0115(5) 0.0057(7)
C13 0.0485(9) 0.0503(11) 0.0455(9) -0.0102(8) 0.0068(7) 0.0162(8)
C14 0.0285(6) 0.0307(8) 0.0254(6) -0.0032(6) 0.0103(5) -0.0018(6)
N15 0.0296(5) 0.0322(7) 0.0260(5) -0.0009(5) 0.0093(4) -0.0043(5)
C16 0.0331(7) 0.0376(9) 0.0356(7) 0.0005(6) 0.0062(6) 0.0028(6)
C17 0.0411(8) 0.0305(8) 0.0324(7) 0.0044(6) 0.0022(6) -0.0020(7)
C18 0.0434(8) 0.0303(9) 0.0584(10) -0.0006(8) -0.0035(7) 0.0027(7)
C19 0.0465(10) 0.0348(10) 0.0823(15) 0.0067(10) -0.0051(10) -0.0058(8)
C20 0.0550(11) 0.0667(16) 0.0795(15) 0.0303(13) 0.0015(11) -0.0304(11)
C21 0.0937(17) 0.100(2) 0.0669(13) -0.0102(14) 0.0438(13) -0.0525(16)
C22 0.0799(14) 0.0646(13) 0.0466(10) -0.0165(9) 0.0334(9) -0.0394(11)
C23 0.0515(10) 0.0577(13) 0.0757(13) -0.0023(11) 0.0242(10) 0.0176(10)
C24 0.0358(7) 0.0505(10) 0.0294(7) -0.0025(6) 0.0146(6) -0.0111(7)
C25 0.0335(7) 0.0311(8) 0.0306(6) 0.0026(6) 0.0096(5) -0.0055(6)
C26 0.0353(7) 0.0448(10) 0.0423(8) 0.0054(7) 0.0125(6) -0.0072(7)
C27 0.0398(8) 0.0528(12) 0.0456(8) 0.0084(8) 0.0001(7) -0.0168(8)
C28 0.0639(11) 0.0369(10) 0.0317(7) 0.0020(7) 0.0000(7) -0.0132(8)
C29 0.0597(10) 0.0345(9) 0.0341(7) -0.0016(7) 0.0125(7) 0.0010(8)
C30 0.0380(7) 0.0377(9) 0.0322(7) 0.0015(6) 0.0105(6) -0.0006(6)
C31 0.0278(6) 0.0491(10) 0.0263(6) -0.0043(6) 0.0112(5) -0.0035(6)
C32 0.0353(7) 0.0699(13) 0.0348(7) -0.0150(8) 0.0156(6) -0.0017(8)
C33 0.0437(9) 0.134(2) 0.0328(8) -0.0219(11) 0.0200(7) -0.0038(12)
C34 0.0657(11) 0.0407(10) 0.0545(10) -0.0178(8) 0.0249(9) -0.0039(9)

loop_
_atom_type_symbol
_atom_type_scat_dispersion_real
_atom_type_scat_dispersion_imag
_atom_type_scat_Cromer_Mann_a1
_atom_type_scat_Cromer_Mann_b1
_atom_type_scat_Cromer_Mann_a2
_atom_type_scat_Cromer_Mann_b2
_atom_type_scat_Cromer_Mann_a3
_atom_type_scat_Cromer_Mann_b3
_atom_type_scat_Cromer_Mann_a4
_atom_type_scat_Cromer_Mann_b4
_atom_type_scat_Cromer_Mann_c
_atom_type_scat_source
C 0.0181 0.0091 2.3100 20.8439 1.0200 10.2075 1.5886 0.5687 0.8650 51.6512 0.2156 'International Tables Vol C 4.2.6.8 and 6.1.1.4'
H 0.0000 0.0000 0.4930 10.5109 0.3229 26.1257 0.1402 3.1424 0.0408 57.7998 0.0030 'International Tables Vol C 4.2.6.8 and 6.1.1.4'
N 0.0311 0.0180 12.2126 0.0057 3.1322 9.8933 2.0125 28.9975 1.1663 0.5826 -11.5290 'International Tables Vol C 4.2.6.8 and 6.1.1.4'
O 0.0492 0.0322 3.0485 13.2771 2.2868 5.7011 1.5463 0.3239 0.8670 32.9089 0.2508 'International Tables Vol C 4.2.6.8 and 6.1.1.4'

loop_
_geom_angle_atom_site_label_1
_geom_angle_atom_site_label_2
_geom_angle_atom_site_label_3
_geom_angle
_geom_angle_publ_flag
C2 O1 C34 115.20(13) yes
O1 C2 O3 123.07(15) yes
O1 C2 C4 112.49(12) yes
O3 C2 C4 124.43(13) yes
C2 C4 C5 107.46(11) yes
C2 C4 C14 111.16(11) yes
C5 C4 C14 113.69(10) yes
C2 C4 H41 108.7 no
C5 C4 H41 106.7 no
C14 C4 H41 109.0 no
C4 C5 C6 114.20(11) yes
C4 C5 C12 108.75(10) yes
C6 C5 C12 109.62(12) yes
C4 C5 H51 104.2 no
C6 C5 H51 109.7 no
C12 C5 H51 110.2 no
C5 C6 C7 119.87(13) yes
C5 C6 C11 121.80(12) yes
C7 C6 C11 118.22(14) yes
C6 C7 C8 120.86(15) yes
C6 C7 H71 117.4 no
C8 C7 H71 121.7 no
C7 C8 C9 120.40(16) yes
C7 C8 H81 120.0 no
C9 C8 H81 119.6 no
C8 C9 C10 119.46(17) yes
C8 C9 H91 119.4 no
C10 C9 H91 121.1 no
C9 C10 C11 120.50(18) yes
C9 C10 H101 121.7 no
C11 C10 H101 117.7 no
C10 C11 C6 120.55(16) yes
C10 C11 H111 119.4 no
C6 C11 H111 120.1 no
C5 C12 C13 125.37(16) yes
C5 C12 H121 116.4 no
C13 C12 H121 118.1 no
C12 C13 H131 122.5 no
C12 C13 H132 119.6 no
H131 C13 H132 117.9 no
C4 C14 N15 107.92(10) yes
C4 C14 C31 112.71(11) yes
N15 C14 C31 116.07(11) yes
C4 C14 H141 105.5 no
N15 C14 H141 108.3 no
C31 C14 H141 105.8 no
C14 N15 C16 114.12(12) yes
C14 N15 C24 115.21(11) yes
C16 N15 C24 112.63(12) yes
N15 C16 C17 109.59(12) yes
N15 C16 C23 114.50(15) yes
C17 C16 C23 113.96(16) yes
N15 C16 H161 103.0 no
C17 C16 H161 107.5 no
C23 C16 H161 107.4 no
C16 C17 C18 122.46(17) yes
C16 C17 C22 118.94(15) yes
C18 C17 C22 118.59(17) yes
C17 C18 C19 121.2(2) yes
C17 C18 H181 118.5 no
C19 C18 H181 120.3 no
C18 C19 C20 120.3(2) yes
C18 C19 H191 120.1 no
C20 C19 H191 119.5 no
C19 C20 C21 120.1(2) yes
C19 C20 H201 120.8 no
C21 C20 H201 119.1 no
C20 C21 C22 119.3(3) yes
C20 C21 H211 120.2 no
C22 C21 H211 120.5 no
C17 C22 C21 120.4(2) yes
C17 C22 H221 117.8 no
C21 C22 H221 121.9 no
C16 C23 H231 111.1 no
C16 C23 H233 109.2 no
H231 C23 H233 108.5 no
C16 C23 H232 108.7 no
H231 C23 H232 110.5 no
H233 C23 H232 108.9 no
N15 C24 C25 113.55(11) yes
N15 C24 H242 111.9 no
C25 C24 H242 109.2 no
N15 C24 H241 108.4 no
C25 C24 H241 107.5 no
H242 C24 H241 105.9 no
C24 C25 C26 119.86(14) yes
C24 C25 C30 121.14(13) yes
C26 C25 C30 118.84(14) yes
C25 C26 C27 120.30(16) yes
C25 C26 H261 117.9 no
C27 C26 H261 121.8 no
C26 C27 C28 120.27(16) yes
C26 C27 H271 119.8 no
C28 C27 H271 119.8 no
C27 C28 C29 119.81(15) yes
C27 C28 H281 118.9 no
C29 C28 H281 121.3 no
C28 C29 C30 120.27(17) yes
C28 C29 H291 120.5 no
C30 C29 H291 119.2 no
C25 C30 C29 120.44(15) yes
C25 C30 H301 118.6 no
C29 C30 H301 121.0 no
C14 C31 C32 123.42(16) yes
C14 C31 H311 115.6 no
C32 C31 H311 120.9 no
C31 C32 C33 124.5(2) yes
C31 C32 H321 115.8 no
C33 C32 H321 119.6 no
C32 C33 H331 108.3 no
C32 C33 H333 108.9 no
H331 C33 H333 107.5 no
C32 C33 H332 110.6 no
H331 C33 H332 110.2 no
H333 C33 H332 111.3 no
O1 C34 H342 106.5 no
O1 C34 H341 106.9 no
H342 C34 H341 110.9 no
O1 C34 H343 108.3 no
H342 C34 H343 112.4 no
H341 C34 H343 111.6 no

loop_
_geom_bond_atom_site_label_1
_geom_bond_atom_site_label_2
_geom_bond_distance
_geom_bond_publ_flag
O1 C2 1.3391(16) yes
O1 C34 1.449(2) yes
C2 O3 1.2002(18) yes
C2 C4 1.515(2) yes
C4 C5 1.5531(18) yes
C4 C14 1.5520(18) yes
C4 H41 1.003 no
C5 C6 1.519(2) yes
C5 C12 1.5097(19) yes
C5 H51 1.020 no
C6 C7 1.3955(19) yes
C6 C11 1.388(2) yes
C7 C8 1.387(2) yes
C7 H71 1.007 no
C8 C9 1.373(3) yes
C8 H81 0.990 no
C9 C10 1.382(3) yes
C9 H91 1.011 no
C10 C11 1.391(3) yes
C10 H101 0.983 no
C11 H111 0.970 no
C12 C13 1.315(3) yes
C12 H121 0.972 no
C13 H131 0.984 no
C13 H132 0.979 no
C14 N15 1.4900(16) yes
C14 C31 1.5073(18) yes
C14 H141 1.024 no
N15 C16 1.474(2) yes
N15 C24 1.4570(19) yes
C16 C17 1.516(2) yes
C16 C23 1.536(3) yes
C16 H161 1.038 no
C17 C18 1.390(2) yes
C17 C22 1.394(3) yes
C18 C19 1.365(3) yes
C18 H181 1.002 no
C19 C20 1.367(4) yes
C19 H191 0.982 no
C20 C21 1.400(4) yes
C20 H201 0.969 no
C21 C22 1.387(3) yes
C21 H211 0.967 no
C22 H221 0.972 no
C23 H231 0.988 no
C23 H233 0.993 no
C23 H232 1.010 no
C24 C25 1.5155(19) yes
C24 H242 1.005 no
C24 H241 1.017 no
C25 C26 1.389(2) yes
C25 C30 1.391(2) yes
C26 C27 1.393(2) yes
C26 H261 0.976 no
C27 C28 1.374(3) yes
C27 H271 0.962 no
C28 C29 1.382(3) yes
C28 H281 1.001 no
C29 C30 1.385(2) yes
C29 H291 1.006 no
C30 H301 0.973 no
C31 C32 1.327(2) yes
C31 H311 0.980 no
C32 C33 1.501(2) yes
C32 H321 0.984 no
C33 H331 0.998 no
C33 H333 1.015 no
C33 H332 1.008 no
C34 H342 1.002 no
C34 H341 1.003 no
C34 H343 1.005 no

loop_
_geom_hbond_atom_site_label_D
_geom_hbond_atom_site_label_H
_geom_hbond_atom_site_label_A
_geom_hbond_site_symmetry_A
_geom_hbond_angle_DHA
_geom_hbond_distance_DH
_geom_hbond_distance_HA
_geom_hbond_distance_DA
_geom_hbond_publ_flag
C18 H181 O3 2_757 134.41(6) 1.002 2.511 3.291(3) yes
C24 H241 O3 . 139.03(4) 1.017 2.594 3.427(3) yes
